data_7102624
loop_
_publ_author_name
'Kang, Yao'
'Yao, Yuan-Gen'
'Qin, Ye-Yan'
'Zhang, Jian'
'Chen, Yu-Biao'
'Li, Zhao-Ji'
'Wen, Yi-Hang'
'Cheng, Jian-Kai'
'Hu, Rui-Feng'

_publ_section_title
;
 A novel ligand-unsupported 3D framework polymer of trimeric copper(I)
 and its NLO property.
;
_journal_issue 9
_journal_name_full 'Chemical communications (Cambridge, England)'
_journal_page_first 1046
_journal_page_last 1047
_journal_paper_doi 10.1039/b401345j
_journal_year 2004
_chemical_formula_sum 'C13 H8 Cu3 N3 O4'
_chemical_formula_weight 460.84
_chemical_name_systematic
;
?
;
_space_group_IT_number 29
_symmetry_cell_setting orthorhombic
_symmetry_space_group_name_Hall 'P 2c -2ac'
_symmetry_space_group_name_H-M 'P c a 21'
_atom_sites_solution_hydrogens geom
_atom_sites_solution_primary direct
_atom_sites_solution_secondary difmap
_audit_creation_method SHELXL-97
_cell_angle_alpha 90.00
_cell_angle_beta 90.00
_cell_angle_gamma 90.00
_cell_formula_units_Z 4
_cell_length_a 13.7541(4)
_cell_length_b 7.2352(3)
_cell_length_c 14.7958(7)
_cell_measurement_temperature 293(2)
_cell_volume 1472.38(10)
_computing_cell_refinement 'Siemens SMART & SAINT'
_computing_data_collection 'Siemens SMART'
_computing_data_reduction 'Siemens XPREP'
_computing_molecular_graphics 'Bruker SHELXTL'
_computing_publication_material 'Bruker SHELXTL'
_computing_structure_refinement 'Siemens SHELXTL'
_computing_structure_solution 'Siemens SHELXTL'
_diffrn_ambient_temperature 293(2)
_diffrn_measured_fraction_theta_full 0.990
_diffrn_measured_fraction_theta_max 0.990
_diffrn_measurement_device_type 'CCD area detector'
_diffrn_measurement_method 'phi and omega scans'
_diffrn_radiation_monochromator graphite
_diffrn_radiation_source 'fine-focus sealed tube'
_diffrn_radiation_type MoK\a
_diffrn_radiation_wavelength 0.71073
_diffrn_reflns_av_R_equivalents 0.0314
_diffrn_reflns_av_sigmaI/netI 0.0379
_diffrn_reflns_limit_h_max 14
_diffrn_reflns_limit_h_min -16
_diffrn_reflns_limit_k_max 8
_diffrn_reflns_limit_k_min -8
_diffrn_reflns_limit_l_max 8
_diffrn_reflns_limit_l_min -17
_diffrn_reflns_number 4065
_diffrn_reflns_theta_full 25.00
_diffrn_reflns_theta_max 25.00
_diffrn_reflns_theta_min 2.75
_diffrn_standards_decay_% 0
_diffrn_standards_interval_count 0
_diffrn_standards_interval_time .
_diffrn_standards_number 0
_exptl_absorpt_coefficient_mu 4.315
_exptl_crystal_colour yellow
_exptl_crystal_density_diffrn 2.079
_exptl_crystal_density_method 'not measured'
_exptl_crystal_description rectangle
_exptl_crystal_F_000 904
_exptl_crystal_size_max 0.4
_exptl_crystal_size_mid 0.3
_exptl_crystal_size_min 0.16
_refine_diff_density_max 0.363
_refine_diff_density_min -0.631
_refine_diff_density_rms 0.090
_refine_ls_abs_structure_details 'Flack H D (1983), Acta Cryst. A39, 876-881'
_refine_ls_abs_structure_Flack 0.21(4)
_refine_ls_extinction_method none
_refine_ls_goodness_of_fit_ref 1.016
_refine_ls_hydrogen_treatment mixed
_refine_ls_matrix_type full
_refine_ls_number_parameters 211
_refine_ls_number_reflns 1815
_refine_ls_number_restraints 2
_refine_ls_restrained_S_all 1.016
_refine_ls_R_factor_all 0.0452
_refine_ls_R_factor_gt 0.0352
_refine_ls_shift/su_max 0.178
_refine_ls_shift/su_mean 0.002
_refine_ls_structure_factor_coef Fsqd
_refine_ls_weighting_details 'calc w=1/[\s^2^(Fo^2^)+(0.0487P)^2^+2.7063P] where P=(Fo^2^+2Fc^2^)/3'
_refine_ls_weighting_scheme calc
_refine_ls_wR_factor_gt 0.0826
_refine_ls_wR_factor_ref 0.0906
_reflns_number_gt 1590
_reflns_number_total 1815
_reflns_threshold_expression >2sigma(I)
_cod_data_source_file b401345j.txt
_cod_data_source_block compound_1
_cod_depositor_comments
;
The following automatic conversions were performed:
'_symmetry_cell_setting' value 'Orthorhombic' changed to 'orthorhombic'
according to '/home/saulius/struct/CIF-dictionaries/cif_core.dic'
dictionary named 'cif_core.dic' version 2.4.1 from 2010-06-29.

Automatic conversion script
Id: cif_fix_enum 1527 2010-12-29 10:47:43Z saulius 
;
_cod_original_sg_symbol_H-M Pca2(1)
_cod_database_code 7102624

loop_
_symmetry_equiv_pos_as_xyz
'x, y, z'
'-x, -y, z+1/2'
'x+1/2, -y, z'
'-x+1/2, y, z+1/2'

loop_
_atom_site_label
_atom_site_type_symbol
_atom_site_fract_x
_atom_site_fract_y
_atom_site_fract_z
_atom_site_U_iso_or_equiv
_atom_site_adp_type
_atom_site_occupancy
_atom_site_symmetry_multiplicity
_atom_site_calc_flag
_atom_site_refinement_flags
Cu2 Cu 0.44733(6) 0.28424(15) 0.46851(7) 0.0383(3) Uani 1 1 d .
Cu1 Cu 0.57233(7) 0.46716(14) 0.34958(6) 0.0389(3) Uani 1 1 d .
Cu3 Cu 0.39015(9) -0.06430(15) 0.50562(9) 0.0574(4) Uani 1 1 d .
N1 N 0.6720(4) 0.4235(9) 0.2545(4) 0.0287(14) Uani 1 1 d .
O4 O 0.3561(3) 0.2311(8) 0.3791(4) 0.0402(14) Uani 1 1 d .
C4 C 0.8332(5) 0.3390(10) 0.2064(5) 0.0280(16) Uani 1 1 d .
H4A H 0.8959 0.3023 0.2214 0.034 Uiso 1 1 calc R
C7 C 0.3191(5) 0.1632(12) 0.2271(6) 0.0345(19) Uani 1 1 d .
C12 C 0.3896(5) 0.2234(11) 0.2995(6) 0.0321(18) Uani 1 1 d .
C1 C 0.6479(5) 0.4493(11) 0.1679(6) 0.0327(18) Uani 1 1 d .
H1A H 0.5850 0.4881 0.1546 0.039 Uiso 1 1 calc R
C5 C 0.7640(5) 0.3678(11) 0.2732(5) 0.0312(17) Uani 1 1 d .
H5A H 0.7814 0.3481 0.3332 0.037 Uiso 1 1 calc R
O3 O 0.4750(4) 0.2611(8) 0.2770(4) 0.0447(16) Uani 1 1 d .
C3 C 0.8066(5) 0.3664(11) 0.1157(5) 0.0268(16) Uani 1 1 d .
C2 C 0.7119(5) 0.4210(11) 0.0972(5) 0.0284(17) Uani 1 1 d .
H2A H 0.6916 0.4383 0.0378 0.034 Uiso 1 1 calc R
C11 C 0.2249(5) 0.1086(11) 0.2493(6) 0.040(2) Uani 1 1 d .
H11A H 0.2034 0.1102 0.3089 0.048 Uiso 1 1 calc R
C13 C 0.4643(6) -0.2182(12) 0.4369(5) 0.046(2) Uani 0.494(4) 1 d P
N3 N 0.4643(6) -0.2182(12) 0.4369(5) 0.046(2) Uani 0.506(4) 1 d P
C14 C 0.5051(6) 0.6657(13) 0.4013(6) 0.053(2) Uani 0.506(4) 1 d P
N4 N 0.5051(6) 0.6657(13) 0.4013(6) 0.053(2) Uani 0.494(4) 1 d P
C8 C 0.3453(6) 0.1630(11) 0.1372(6) 0.0402(19) Uani 1 1 d .
H8A H 0.4068 0.2037 0.1204 0.048 Uiso 1 1 calc R
N2 N 0.1907(5) 0.0475(10) 0.0930(6) 0.0456(19) Uani 1 1 d .
C9 C 0.2814(7) 0.1032(13) 0.0722(7) 0.050(2) Uani 1 1 d .
H9A H 0.3013 0.1011 0.0121 0.060 Uiso 1 1 calc R
C10 C 0.1641(6) 0.0518(12) 0.1799(7) 0.044(2) Uani 1 1 d .
H10A H 0.1013 0.0146 0.1946 0.053 Uiso 1 1 calc R
O1 O 0.8457(4) 0.3279(9) -0.0391(4) 0.0438(15) Uani 1 1 d .
O2 O 0.9662(3) 0.3150(8) 0.0636(4) 0.0400(15) Uani 1 1 d .
C6 C 0.8769(5) 0.3335(11) 0.0409(5) 0.0334(18) Uani 1 1 d .

loop_
_atom_site_aniso_label
_atom_site_aniso_U_11
_atom_site_aniso_U_22
_atom_site_aniso_U_33
_atom_site_aniso_U_23
_atom_site_aniso_U_13
_atom_site_aniso_U_12
Cu2 0.0323(4) 0.0561(6) 0.0266(5) -0.0029(5) -0.0071(4) -0.0064(4)
Cu1 0.0396(5) 0.0460(6) 0.0312(5) -0.0068(5) 0.0081(5) 0.0106(4)
Cu3 0.0647(7) 0.0455(6) 0.0621(8) -0.0168(7) 0.0358(6) 0.0062(5)
N1 0.029(3) 0.028(3) 0.028(3) 0.001(3) 0.003(3) 0.003(3)
O4 0.031(3) 0.063(4) 0.027(3) -0.003(3) -0.007(2) -0.008(3)
C4 0.027(4) 0.030(4) 0.027(4) 0.002(3) 0.002(3) 0.001(3)
C7 0.035(4) 0.030(4) 0.039(5) -0.006(4) -0.010(4) 0.000(3)
C12 0.031(4) 0.030(4) 0.035(5) -0.004(4) -0.010(4) 0.003(3)
C1 0.026(3) 0.041(5) 0.031(4) 0.002(4) -0.005(3) 0.010(3)
C5 0.027(3) 0.044(4) 0.022(4) -0.002(4) -0.002(3) 0.007(4)
O3 0.032(3) 0.060(4) 0.042(3) -0.016(3) -0.004(3) -0.012(3)
C3 0.028(3) 0.026(4) 0.026(4) -0.003(3) 0.002(3) -0.003(3)
C2 0.028(3) 0.038(5) 0.018(4) 0.002(3) -0.008(3) 0.000(3)
C11 0.038(4) 0.038(4) 0.044(5) -0.005(4) -0.007(4) -0.002(4)
C13 0.054(4) 0.038(4) 0.045(5) -0.020(4) 0.027(4) 0.009(4)
N3 0.054(4) 0.038(4) 0.045(5) -0.020(4) 0.027(4) 0.009(4)
C14 0.050(4) 0.067(6) 0.041(5) -0.004(5) 0.009(4) 0.005(5)
N4 0.050(4) 0.067(6) 0.041(5) -0.004(5) 0.009(4) 0.005(5)
C8 0.047(4) 0.041(5) 0.033(5) -0.011(4) -0.008(4) -0.008(4)
N2 0.053(4) 0.036(4) 0.049(5) -0.011(4) -0.023(4) -0.006(3)
C9 0.062(6) 0.049(6) 0.038(5) -0.006(5) -0.006(4) 0.002(5)
C10 0.035(4) 0.044(5) 0.053(6) -0.011(4) -0.013(4) -0.010(4)
O1 0.037(3) 0.071(4) 0.023(3) -0.008(3) 0.005(3) -0.003(3)
O2 0.028(3) 0.066(4) 0.026(3) -0.006(3) 0.004(2) 0.008(3)
C6 0.037(4) 0.033(4) 0.031(4) -0.002(4) -0.001(3) -0.004(3)

loop_
_atom_type_symbol
_atom_type_description
_atom_type_scat_dispersion_real
_atom_type_scat_dispersion_imag
_atom_type_scat_source
C C 0.0033 0.0016 'International Tables Vol C Tables 4.2.6.8 and 6.1.1.4'
H H 0.0000 0.0000 'International Tables Vol C Tables 4.2.6.8 and 6.1.1.4'
N N 0.0061 0.0033 'International Tables Vol C Tables 4.2.6.8 and 6.1.1.4'
O O 0.0106 0.0060 'International Tables Vol C Tables 4.2.6.8 and 6.1.1.4'
Cu Cu 0.3201 1.2651 'International Tables Vol C Tables 4.2.6.8 and 6.1.1.4'

loop_
_geom_angle_atom_site_label_1
_geom_angle_atom_site_label_2
_geom_angle_atom_site_label_3
_geom_angle
_geom_angle_site_symmetry_1
_geom_angle_site_symmetry_3
O2 Cu2 O4 174.0(3) 4_655 .
O2 Cu2 Cu3 98.3(2) 4_655 .
O4 Cu2 Cu3 75.85(1) . .
O2 Cu2 Cu1 91.52(1) 4_655 .
O4 Cu2 Cu1 93.72(1) . .
Cu3 Cu2 Cu1 138.62(5) . .
C14 Cu1 N1 138.7(3) . .
C14 Cu1 O1 107.1(3) . 4_655
N1 Cu1 O1 95.9(2) . 4_655
C14 Cu1 O3 113.9(3) . .
N1 Cu1 O3 88.1(2) . .
O1 Cu1 O3 110.4(2) 4_655 .
C14 Cu1 Cu2 78.6(3) . .
N1 Cu1 Cu2 142.59(1) . .
O1 Cu1 Cu2 68.47(1) 4_655 .
O3 Cu1 Cu2 67.94(1) . .
C13 Cu3 N2 167.1(4) . 4
C13 Cu3 Cu2 107.1(3) . .
N2 Cu3 Cu2 84.9(2) 4 .
C1 N1 C5 117.9(7) . .
C1 N1 Cu1 119.0(5) . .
C5 N1 Cu1 123.1(5) . .
C12 O4 Cu2 115.1(5) . .
C5 C4 C3 118.7(7) . .
C8 C7 C11 118.0(8) . .
C8 C7 C12 121.2(7) . .
C11 C7 C12 120.9(8) . .
O3 C12 O4 125.4(7) . .
O3 C12 C7 118.6(7) . .
O4 C12 C7 116.0(7) . .
N1 C1 C2 123.2(7) . .
N1 C5 C4 122.6(7) . .
C12 O3 Cu1 124.8(5) . .
C2 C3 C4 118.2(7) . .
C2 C3 C6 120.5(7) . .
C4 C3 C6 121.2(6) . .
C1 C2 C3 119.3(7) . .
C10 C11 C7 118.1(9) . .
N4 C13 C14 0.0(1) 1_545 1_545
N4 C13 Cu3 170.1(8) 1_545 .
C14 C13 Cu3 170.1(8) 1_545 .
N3 C14 C13 0.0(9) 1_565 1_565
N3 C14 Cu1 176.5(8) 1_565 .
C13 C14 Cu1 176.5(8) 1_565 .
C9 C8 C7 120.6(8) . .
C10 N2 C9 117.8(8) . .
C10 N2 Cu3 120.5(6) . 4_554
C9 N2 Cu3 121.1(7) . 4_554
N2 C9 C8 121.8(9) . .
N2 C10 C11 123.6(8) . .
C6 O1 Cu1 120.4(5) . 4_654
C6 O2 Cu2 115.4(5) . 4_654
O1 C6 O2 124.7(7) . .
O1 C6 C3 118.9(6) . .
O2 C6 C3 116.4(7) . .

loop_
_geom_bond_atom_site_label_1
_geom_bond_atom_site_label_2
_geom_bond_distance
_geom_bond_site_symmetry_2
Cu2 O2 1.855(5) 4_655
Cu2 O4 1.863(5) .
Cu2 Cu3 2.6980(1) .
Cu2 Cu1 2.7935(1) .
Cu1 C14 1.872(9) .
Cu1 N1 1.989(6) .
Cu1 O1 2.236(6) 4_655
Cu1 O3 2.273(5) .
Cu3 C13 1.820(7) .
Cu3 N2 1.888(7) 4
N1 C1 1.336(1) .
N1 C5 1.356(9) .
O4 C12 1.266(1) .
C4 C5 1.388(1) .
C4 C3 1.405(1) .
C7 C8 1.378(1) .
C7 C11 1.394(1) .
C7 C12 1.509(1) .
C12 O3 1.251(9) .
C1 C2 1.383(1) .
C3 C2 1.389(9) .
C3 C6 1.488(1) .
C11 C10 1.386(1) .
C13 N4 1.139(1) 1_545
C13 C14 1.139(1) 1_545
C14 N3 1.139(1) 1_565
C14 C13 1.139(1) 1_565
C8 C9 1.373(1) .
N2 C10 1.337(1) .
N2 C9 1.347(1) .
N2 Cu3 1.888(7) 4_554
O1 C6 1.260(9) .
O1 Cu1 2.236(6) 4_654
O2 C6 1.281(8) .
O2 Cu2 1.855(5) 4_654
